data_7216219
loop_
_publ_author_name
'Liu, Sui-Jun'
'Han, Song-De'
'Jia, Ji-Min'
'Xue, Li'
'Cui, Yu'
'Zhang, Shu-Ming'
'Chang, Ze'

_publ_section_title
;
 Step-by-step synthesis of one Fe6 wheel and two Fe10 clusters derived
 from a multidentate triethanolamine ligand
;
_journal_issue 24
_journal_name_full CrystEngComm
_journal_page_first 5212
_journal_paper_doi 10.1039/c3ce42381f
_journal_volume 16
_journal_year 2014
_chemical_formula_sum 'C43 H87 Cl4 Fe10 N7 O27'
_chemical_formula_weight 1834.50
_chemical_name_systematic
; 
 ? 
;
_space_group_IT_number 14
_symmetry_cell_setting monoclinic
_symmetry_space_group_name_Hall '-P 2yn'
_symmetry_space_group_name_H-M 'P 1 21/n 1'
_atom_sites_solution_hydrogens geom
_atom_sites_solution_primary direct
_atom_sites_solution_secondary difmap
_audit_creation_method SHELXL-97
_cell_angle_alpha 90.00
_cell_angle_beta 104.05(3)
_cell_angle_gamma 90.00
_cell_formula_units_Z 4
_cell_length_a 11.154(2)
_cell_length_b 29.642(6)
_cell_length_c 21.965(4)
_cell_measurement_reflns_used 15211
_cell_measurement_temperature 293(2)
_cell_measurement_theta_max 27.9584
_cell_measurement_theta_min 1.6737
_cell_volume 7045(2)
_computing_cell_refinement CrystalClear
_computing_data_collection 'CrystalClear (Rigaku/MSC Inc., 2005)'
_computing_data_reduction CrystalClear
_computing_molecular_graphics 'Bruker SHELXTL'
_computing_publication_material 'Bruker SHELXTL'
_computing_structure_refinement 'SHELXL-97 (Sheldrick, 1997)'
_computing_structure_solution 'SHELXS-97 (Sheldrick, 1990)'
_diffrn_ambient_temperature 293(2)
_diffrn_detector_area_resol_mean 0
_diffrn_measured_fraction_theta_full 0.999
_diffrn_measured_fraction_theta_max 0.999
_diffrn_measurement_device_type RAXIS-RAPID
_diffrn_measurement_method \w
_diffrn_radiation_monochromator graphite
_diffrn_radiation_source 'fine-focus sealed tube'
_diffrn_radiation_type MoK\a
_diffrn_radiation_wavelength 0.71073
_diffrn_reflns_av_R_equivalents 0.1248
_diffrn_reflns_av_sigmaI/netI 0.1157
_diffrn_reflns_limit_h_max 13
_diffrn_reflns_limit_h_min -13
_diffrn_reflns_limit_k_max 35
_diffrn_reflns_limit_k_min -25
_diffrn_reflns_limit_l_max 26
_diffrn_reflns_limit_l_min -26
_diffrn_reflns_number 51294
_diffrn_reflns_theta_full 25.01
_diffrn_reflns_theta_max 25.01
_diffrn_reflns_theta_min 1.67
_diffrn_standards_decay_% 0
_diffrn_standards_interval_count 0
_diffrn_standards_interval_time 0
_diffrn_standards_number 0
_exptl_absorpt_coefficient_mu 2.224
_exptl_absorpt_correction_T_max 0.7459
_exptl_absorpt_correction_T_min 0.6903
_exptl_absorpt_correction_type multi-scan
_exptl_absorpt_process_details CrystalClear
_exptl_crystal_colour brown
_exptl_crystal_density_diffrn 1.730
_exptl_crystal_density_method 'not measured'
_exptl_crystal_description strip
_exptl_crystal_F_000 3752
_exptl_crystal_size_max 0.18
_exptl_crystal_size_mid 0.16
_exptl_crystal_size_min 0.14
_refine_diff_density_max 2.897
_refine_diff_density_min -0.767
_refine_diff_density_rms 0.188
_refine_ls_extinction_method none
_refine_ls_goodness_of_fit_ref 1.098
_refine_ls_hydrogen_treatment constr
_refine_ls_matrix_type full
_refine_ls_number_parameters 809
_refine_ls_number_reflns 12401
_refine_ls_number_restraints 1
_refine_ls_restrained_S_all 1.098
_refine_ls_R_factor_all 0.1104
_refine_ls_R_factor_gt 0.0811
_refine_ls_shift/su_max 0.024
_refine_ls_shift/su_mean 0.000
_refine_ls_structure_factor_coef Fsqd
_refine_ls_weighting_details 'calc w=1/[\s^2^(Fo^2^)+(0.0807P)^2^+52.7144P] where P=(Fo^2^+2Fc^2^)/3'
_refine_ls_weighting_scheme calc
_refine_ls_wR_factor_gt 0.2013
_refine_ls_wR_factor_ref 0.2186
_reflns_number_gt 9270
_reflns_number_total 12401
_reflns_threshold_expression >2sigma(I)
_cod_data_source_file c3ce42381f2.cif
_cod_data_source_block 2
_cod_depositor_comments
;
The following automatic conversions were performed:

'_exptl_absorpt_correction_type' value 'Multi-scan' changed to
'multi-scan' according to
/usr/data/users/saulius/crontab/automatic-downloads/rss-feeds/RSC/lib/dictionaries/cif_core.dic
dictionary named 'cif_core.dic' version 2.4.2 from 2011-04-26.

Automatic conversion script
Id: cif_fix_values 2281 2013-09-26 08:29:07Z andrius 
;
_cod_original_sg_symbol_H-M P21/n
_cod_database_code 7216219

loop_
_symmetry_equiv_pos_as_xyz
'x, y, z'
'-x+1/2, y+1/2, -z+1/2'
'-x, -y, -z'
'x-1/2, -y-1/2, z-1/2'

loop_
_atom_site_label
_atom_site_type_symbol
_atom_site_fract_x
_atom_site_fract_y
_atom_site_fract_z
_atom_site_U_iso_or_equiv
_atom_site_adp_type
_atom_site_occupancy
_atom_site_symmetry_multiplicity
_atom_site_calc_flag
_atom_site_refinement_flags
O18 O 0.4739(6) 0.4508(2) 0.7087(3) 0.0209(14) Uani 1 1 d .
Fe1 Fe 0.66001(11) 0.23277(4) 0.78189(6) 0.0148(3) Uani 1 1 d .
Fe2 Fe 0.50356(11) 0.40438(4) 0.78064(6) 0.0163(3) Uani 1 1 d .
Fe3 Fe 0.38252(11) 0.31215(4) 0.79488(6) 0.0147(3) Uani 1 1 d .
Fe4 Fe 0.59238(11) 0.31296(4) 0.70316(6) 0.0148(3) Uani 1 1 d .
Fe5 Fe 0.52027(11) 0.14125(4) 0.76633(6) 0.0154(3) Uani 1 1 d .
Fe6 Fe 0.57174(11) 0.19612(4) 0.63306(6) 0.0153(3) Uani 1 1 d .
Fe7 Fe 0.79260(11) 0.14407(4) 0.73605(6) 0.0169(3) Uani 1 1 d .
Fe8 Fe 0.20191(11) 0.40216(4) 0.76505(6) 0.0173(3) Uani 1 1 d .
Fe9 Fe 0.35345(11) 0.23616(4) 0.70742(6) 0.0144(3) Uani 1 1 d .
Fe10 Fe 0.30058(11) 0.35545(4) 0.64960(6) 0.0154(3) Uani 1 1 d .
Cl2 Cl 0.4515(2) 0.09368(8) 0.83483(11) 0.0233(5) Uani 1 1 d .
Cl1 Cl 0.6505(2) 0.44684(8) 0.85054(12) 0.0252(5) Uani 1 1 d .
Cl4 Cl 0.1717(2) 0.34324(8) 0.54968(11) 0.0236(5) Uani 1 1 d .
O21 O 0.2250(5) 0.3420(2) 0.8002(3) 0.0176(13) Uani 1 1 d .
O2 O 0.8166(5) 0.2035(2) 0.7747(3) 0.0189(14) Uani 1 1 d .
O19 O 0.3843(5) 0.3621(2) 0.7361(3) 0.0178(13) Uani 1 1 d .
O17 O 0.3625(6) 0.4168(2) 0.6216(3) 0.0194(14) Uani 1 1 d .
O4 O 0.5901(5) 0.1852(2) 0.7195(3) 0.0178(13) Uani 1 1 d .
O10 O 0.4779(6) 0.1367(2) 0.6030(3) 0.0206(14) Uani 1 1 d .
O11 O 0.3575(5) 0.1724(2) 0.7359(3) 0.0168(13) Uani 1 1 d .
O14 O 0.6544(5) 0.2564(2) 0.6654(3) 0.0176(14) Uani 1 1 d .
O16 O 0.4513(5) 0.32811(19) 0.6313(3) 0.0161(13) Uani 1 1 d .
O13 O 0.2522(5) 0.2943(2) 0.6810(3) 0.0164(13) Uani 1 1 d .
O3 O 0.5877(5) 0.18977(19) 0.8339(3) 0.0162(13) Uani 1 1 d .
O15 O 0.6238(5) 0.3759(2) 0.7377(3) 0.0198(14) Uani 1 1 d .
O25 O 0.1633(5) 0.3918(2) 0.6752(3) 0.0183(14) Uani 1 1 d .
O20 O 0.5130(5) 0.3521(2) 0.8454(3) 0.0183(14) Uani 1 1 d .
O1 O 0.7326(5) 0.29379(19) 0.7758(3) 0.0159(13) Uani 1 1 d .
O24 O 0.3561(5) 0.4320(2) 0.8075(3) 0.0209(14) Uani 1 1 d .
O7 O 0.7342(5) 0.1593(2) 0.6474(3) 0.0203(14) Uani 1 1 d .
O5 O 0.4984(5) 0.27333(19) 0.7483(3) 0.0157(13) Uani 1 1 d .
O8 O 0.6893(5) 0.1118(2) 0.7824(3) 0.0192(14) Uani 1 1 d .
O23 O 0.0713(6) 0.4138(2) 0.8031(4) 0.0292(17) Uani 1 1 d .
O22 O 0.3034(5) 0.25127(19) 0.7888(3) 0.0159(13) Uani 1 1 d .
N2 N 0.3736(7) 0.2965(2) 0.8959(4) 0.0179(16) Uani 1 1 d .
O12 O 0.4062(5) 0.22364(19) 0.6287(3) 0.0151(13) Uani 1 1 d .
N5 N 0.1558(7) 0.4735(2) 0.7318(4) 0.0190(17) Uani 1 1 d .
N4 N 0.7982(7) 0.0743(2) 0.6945(4) 0.0197(17) Uani 1 1 d .
O9 O 0.4623(6) 0.0984(2) 0.6898(3) 0.0191(14) Uani 1 1 d .
C31 C 0.4803(8) 0.3183(3) 0.9389(4) 0.022(2) Uani 1 1 d .
H31A H 0.5509 0.2981 0.9471 0.027 Uiso 1 1 calc R
H31B H 0.4604 0.3251 0.9785 0.027 Uiso 1 1 calc R
C21 C 0.4312(8) 0.4481(3) 0.6502(5) 0.021(2) Uani 1 1 d .
N1 N 0.7829(7) 0.2440(2) 0.8798(4) 0.0183(17) Uani 1 1 d .
O6 O 0.9599(6) 0.1295(2) 0.7700(3) 0.0249(15) Uani 1 1 d .
C18 C 0.7227(9) 0.4010(3) 0.7220(5) 0.023(2) Uani 1 1 d .
H18A H 0.7810 0.4105 0.7602 0.028 Uiso 1 1 calc R
H18B H 0.6895 0.4277 0.6985 0.028 Uiso 1 1 calc R
C38 C 0.2433(7) 0.1479(3) 0.7258(5) 0.020(2) Uani 1 1 d .
H38A H 0.2311 0.1374 0.7657 0.024 Uiso 1 1 calc R
H38B H 0.2464 0.1218 0.6996 0.024 Uiso 1 1 calc R
C33 C 0.3797(9) 0.2467(3) 0.9008(4) 0.023(2) Uani 1 1 d .
H33A H 0.3530 0.2371 0.9376 0.028 Uiso 1 1 calc R
H33B H 0.4643 0.2368 0.9054 0.028 Uiso 1 1 calc R
N3 N 0.6994(7) 0.3423(3) 0.6408(4) 0.0189(17) Uani 1 1 d .
C32 C 0.5116(9) 0.3619(3) 0.9084(4) 0.020(2) Uani 1 1 d .
H32A H 0.4501 0.3848 0.9095 0.024 Uiso 1 1 calc R
H32B H 0.5917 0.3731 0.9311 0.024 Uiso 1 1 calc R
C29 C 0.1629(8) 0.3220(3) 0.8429(4) 0.021(2) Uani 1 1 d .
H29A H 0.1283 0.2931 0.8270 0.025 Uiso 1 1 calc R
H29B H 0.0961 0.3414 0.8483 0.025 Uiso 1 1 calc R
C7 C 1.0003(9) 0.0852(3) 0.7677(5) 0.028(2) Uani 1 1 d .
H7A H 0.9854 0.0683 0.8030 0.033 Uiso 1 1 calc R
H7B H 1.0884 0.0849 0.7705 0.033 Uiso 1 1 calc R
C3 C 0.7272(9) 0.2190(3) 0.9250(4) 0.021(2) Uani 1 1 d .
H3A H 0.6687 0.2382 0.9389 0.025 Uiso 1 1 calc R
H3B H 0.7914 0.2104 0.9614 0.025 Uiso 1 1 calc R
C39 C 0.2107(8) 0.1875(3) 0.5966(4) 0.0180(19) Uani 1 1 d .
H39A H 0.1378 0.1839 0.5624 0.022 Uiso 1 1 calc R
H39B H 0.2447 0.1578 0.6088 0.022 Uiso 1 1 calc R
C25 C 0.2601(8) 0.5020(3) 0.7652(5) 0.022(2) Uani 1 1 d .
H25A H 0.2286 0.5302 0.7776 0.026 Uiso 1 1 calc R
H25B H 0.3133 0.5090 0.7375 0.026 Uiso 1 1 calc R
C15 C 0.7740(8) 0.2646(3) 0.6539(5) 0.022(2) Uani 1 1 d .
H15A H 0.8006 0.2389 0.6332 0.026 Uiso 1 1 calc R
H15B H 0.8347 0.2701 0.6930 0.026 Uiso 1 1 calc R
C4 C 0.6624(9) 0.1775(3) 0.8940(4) 0.021(2) Uani 1 1 d .
H4A H 0.7226 0.1550 0.8894 0.025 Uiso 1 1 calc R
H4B H 0.6111 0.1649 0.9196 0.025 Uiso 1 1 calc R
C6 C 0.9266(8) 0.2212(3) 0.8148(4) 0.0183(19) Uani 1 1 d .
H6A H 0.9444 0.2508 0.8002 0.022 Uiso 1 1 calc R
H6B H 0.9959 0.2015 0.8148 0.022 Uiso 1 1 calc R
C20 C 0.4889(9) 0.3385(3) 0.5750(4) 0.022(2) Uani 1 1 d .
H20A H 0.4240 0.3550 0.5464 0.026 Uiso 1 1 calc R
H20B H 0.5041 0.3108 0.5545 0.026 Uiso 1 1 calc R
C26 C 0.3344(8) 0.4773(3) 0.8234(5) 0.022(2) Uani 1 1 d .
H26A H 0.4127 0.4926 0.8394 0.026 Uiso 1 1 calc R
H26B H 0.2891 0.4776 0.8559 0.026 Uiso 1 1 calc R
C24 C 0.1377(9) 0.4730(3) 0.6625(5) 0.024(2) Uani 1 1 d .
H24A H 0.2154 0.4794 0.6518 0.028 Uiso 1 1 calc R
H24B H 0.0786 0.4961 0.6437 0.028 Uiso 1 1 calc R
C35 C 0.1233(8) 0.2858(3) 0.6748(5) 0.022(2) Uani 1 1 d .
H35A H 0.0751 0.3124 0.6591 0.027 Uiso 1 1 calc R
H35B H 0.1085 0.2779 0.7152 0.027 Uiso 1 1 calc R
C37 C 0.1351(8) 0.1786(3) 0.6937(5) 0.019(2) Uani 1 1 d .
H37A H 0.0669 0.1604 0.6706 0.023 Uiso 1 1 calc R
H37B H 0.1067 0.1958 0.7251 0.023 Uiso 1 1 calc R
C5 C 0.9063(8) 0.2246(3) 0.8801(4) 0.022(2) Uani 1 1 d .
H5A H 0.9130 0.1948 0.8988 0.026 Uiso 1 1 calc R
H5B H 0.9703 0.2434 0.9056 0.026 Uiso 1 1 calc R
C22 C 0.4613(10) 0.4849(3) 0.6104(5) 0.033(3) Uani 1 1 d .
H22A H 0.3964 0.5070 0.6028 0.050 Uiso 1 1 calc R
H22B H 0.4693 0.4726 0.5711 0.050 Uiso 1 1 calc R
H22C H 0.5378 0.4989 0.6315 0.050 Uiso 1 1 calc R
C11 C 0.7639(9) 0.1266(3) 0.6043(5) 0.025(2) Uani 1 1 d .
H11A H 0.8497 0.1298 0.6029 0.030 Uiso 1 1 calc R
H11B H 0.7125 0.1317 0.5625 0.030 Uiso 1 1 calc R
C16 C 0.7596(8) 0.3063(3) 0.6116(5) 0.022(2) Uani 1 1 d .
H16A H 0.8399 0.3164 0.6074 0.026 Uiso 1 1 calc R
H16B H 0.7092 0.2991 0.5701 0.026 Uiso 1 1 calc R
C12 C 0.7416(9) 0.0795(3) 0.6263(5) 0.027(2) Uani 1 1 d .
H12A H 0.6534 0.0740 0.6181 0.033 Uiso 1 1 calc R
H12B H 0.7768 0.0575 0.6031 0.033 Uiso 1 1 calc R
C28 C 0.0324(9) 0.4579(3) 0.8071(5) 0.027(2) Uani 1 1 d .
H28A H 0.0856 0.4727 0.8431 0.032 Uiso 1 1 calc R
H28B H -0.0513 0.4581 0.8127 0.032 Uiso 1 1 calc R
C9 C 0.7235(9) 0.0658(3) 0.7899(5) 0.024(2) Uani 1 1 d .
H9A H 0.6632 0.0495 0.8066 0.029 Uiso 1 1 calc R
H9B H 0.8031 0.0632 0.8197 0.029 Uiso 1 1 calc R
C1 C 0.8016(8) 0.3165(3) 0.8303(5) 0.020(2) Uani 1 1 d .
H1A H 0.7736 0.3475 0.8301 0.023 Uiso 1 1 calc R
H1B H 0.8884 0.3168 0.8300 0.023 Uiso 1 1 calc R
C34 C 0.2970(8) 0.2256(3) 0.8423(4) 0.020(2) Uani 1 1 d .
H34A H 0.3234 0.1949 0.8376 0.024 Uiso 1 1 calc R
H34B H 0.2123 0.2247 0.8464 0.024 Uiso 1 1 calc R
C40 C 0.3053(8) 0.2162(3) 0.5757(4) 0.019(2) Uani 1 1 d .
H40A H 0.3338 0.2009 0.5427 0.023 Uiso 1 1 calc R
H40B H 0.2688 0.2448 0.5593 0.023 Uiso 1 1 calc R
N6 N 0.1774(7) 0.2097(2) 0.6504(4) 0.0179(16) Uani 1 1 d .
C23 C 0.0898(8) 0.4264(3) 0.6370(5) 0.025(2) Uani 1 1 d .
H23A H 0.0038 0.4232 0.6380 0.030 Uiso 1 1 calc R
H23B H 0.0956 0.4235 0.5938 0.030 Uiso 1 1 calc R
C8 C 0.9312(8) 0.0633(3) 0.7063(5) 0.027(2) Uani 1 1 d .
H8A H 0.9639 0.0743 0.6720 0.032 Uiso 1 1 calc R
H8B H 0.9425 0.0308 0.7089 0.032 Uiso 1 1 calc R
C10 C 0.7313(9) 0.0452(3) 0.7284(5) 0.026(2) Uani 1 1 d .
H10A H 0.7729 0.0162 0.7362 0.031 Uiso 1 1 calc R
H10B H 0.6485 0.0400 0.7028 0.031 Uiso 1 1 calc R
C19 C 0.6057(8) 0.3666(3) 0.5917(5) 0.021(2) Uani 1 1 d .
H19A H 0.6373 0.3713 0.5547 0.025 Uiso 1 1 calc R
H19B H 0.5882 0.3959 0.6073 0.025 Uiso 1 1 calc R
C17 C 0.7891(9) 0.3720(3) 0.6829(5) 0.026(2) Uani 1 1 d .
H17A H 0.8293 0.3914 0.6582 0.031 Uiso 1 1 calc R
H17B H 0.8521 0.3539 0.7104 0.031 Uiso 1 1 calc R
C36 C 0.0869(8) 0.2470(3) 0.6291(5) 0.021(2) Uani 1 1 d .
H36A H 0.0040 0.2368 0.6285 0.025 Uiso 1 1 calc R
H36B H 0.0887 0.2565 0.5871 0.025 Uiso 1 1 calc R
C2 C 0.7854(9) 0.2928(3) 0.8889(5) 0.023(2) Uani 1 1 d .
H2A H 0.8530 0.3008 0.9242 0.027 Uiso 1 1 calc R
H2B H 0.7088 0.3026 0.8983 0.027 Uiso 1 1 calc R
C13 C 0.4398(8) 0.1046(3) 0.6318(5) 0.023(2) Uani 1 1 d .
C42 C 0.2176(15) 0.4884(5) 0.4414(7) 0.061(4) Uani 1 1 d .
C41 C 0.2254(17) 0.4422(5) 0.4596(7) 0.086(6) Uani 1 1 d .
H41A H 0.3008 0.4296 0.4534 0.128 Uiso 1 1 calc R
H41B H 0.1563 0.4261 0.4345 0.128 Uiso 1 1 calc R
H41C H 0.2244 0.4399 0.5030 0.128 Uiso 1 1 calc R
N7 N 0.2196(14) 0.5257(5) 0.4216(9) 0.097(5) Uani 1 1 d .
C14 C 0.3612(11) 0.0687(4) 0.5906(5) 0.035(3) Uani 1 1 d .
H14A H 0.3177 0.0821 0.5516 0.053 Uiso 1 1 calc R
H14B H 0.3027 0.0565 0.6119 0.053 Uiso 1 1 calc R
H14C H 0.4137 0.0450 0.5824 0.053 Uiso 1 1 calc R
C30 C 0.2559(8) 0.3158(3) 0.9049(4) 0.023(2) Uani 1 1 d .
H30A H 0.2723 0.3446 0.9261 0.027 Uiso 1 1 calc R
H30B H 0.2217 0.2958 0.9314 0.027 Uiso 1 1 calc R
Cl3 Cl 0.5772(2) 0.21243(8) 0.52862(11) 0.0233(5) Uani 1 1 d .
C27 C 0.0363(9) 0.4834(3) 0.7479(5) 0.024(2) Uani 1 1 d .
H27A H -0.0320 0.4741 0.7138 0.029 Uiso 1 1 calc R
H27B H 0.0290 0.5155 0.7544 0.029 Uiso 1 1 calc R
O1W O -0.0172(15) 0.4076(5) 0.9444(8) 0.136(6) Uiso 1 1 d .
C43 C 0.615(4) 0.3858(19) 0.426(3) 0.40(4) Uiso 1 1 d D
H43A H 0.6174 0.4154 0.4438 0.603 Uiso 1 1 calc R
H43B H 0.5597 0.3670 0.4422 0.603 Uiso 1 1 calc R
H43C H 0.5857 0.3878 0.3810 0.603 Uiso 1 1 calc R
O26 O 0.729(3) 0.3676(12) 0.4405(18) 0.316(17) Uiso 1 1 d D

loop_
_atom_site_aniso_label
_atom_site_aniso_U_11
_atom_site_aniso_U_22
_atom_site_aniso_U_33
_atom_site_aniso_U_23
_atom_site_aniso_U_13
_atom_site_aniso_U_12
O18 0.021(3) 0.018(3) 0.023(4) 0.002(3) 0.005(3) 0.002(3)
Fe1 0.0134(6) 0.0138(7) 0.0165(7) -0.0001(5) 0.0020(5) -0.0007(5)
Fe2 0.0160(6) 0.0136(7) 0.0189(7) -0.0010(5) 0.0036(5) -0.0010(5)
Fe3 0.0151(6) 0.0137(7) 0.0156(7) -0.0001(5) 0.0042(5) -0.0007(5)
Fe4 0.0142(6) 0.0133(7) 0.0173(7) 0.0006(5) 0.0047(5) -0.0017(5)
Fe5 0.0169(6) 0.0137(7) 0.0153(7) 0.0003(5) 0.0036(5) -0.0012(5)
Fe6 0.0158(6) 0.0152(7) 0.0147(7) -0.0006(5) 0.0034(5) -0.0004(5)
Fe7 0.0187(7) 0.0143(7) 0.0180(7) 0.0001(5) 0.0051(5) 0.0000(5)
Fe8 0.0178(7) 0.0155(7) 0.0187(7) -0.0019(5) 0.0046(5) 0.0007(5)
Fe9 0.0134(6) 0.0134(7) 0.0161(7) -0.0010(5) 0.0031(5) -0.0024(5)
Fe10 0.0154(6) 0.0156(7) 0.0145(7) 0.0004(5) 0.0025(5) 0.0001(5)
Cl2 0.0274(12) 0.0201(12) 0.0234(13) 0.0049(9) 0.0083(10) -0.0038(9)
Cl1 0.0229(12) 0.0223(13) 0.0275(13) -0.0032(10) 0.0004(10) -0.0058(9)
Cl4 0.0260(12) 0.0247(13) 0.0176(12) -0.0010(9) 0.0005(9) 0.0027(9)
O21 0.015(3) 0.017(3) 0.024(4) 0.000(3) 0.009(3) -0.001(2)
O2 0.011(3) 0.022(4) 0.023(4) 0.001(3) 0.002(3) 0.001(2)
O19 0.019(3) 0.018(3) 0.017(3) 0.000(3) 0.004(3) -0.004(2)
O17 0.026(3) 0.013(3) 0.019(4) -0.002(3) 0.005(3) 0.001(3)
O4 0.017(3) 0.019(3) 0.018(3) 0.000(3) 0.006(3) -0.002(2)
O10 0.024(3) 0.018(4) 0.022(4) 0.000(3) 0.009(3) -0.002(3)
O11 0.018(3) 0.015(3) 0.016(3) -0.002(3) 0.003(3) -0.004(2)
O14 0.012(3) 0.017(3) 0.026(4) -0.001(3) 0.009(3) -0.001(2)
O16 0.018(3) 0.015(3) 0.016(3) 0.000(3) 0.006(3) 0.002(2)
O13 0.011(3) 0.018(3) 0.020(3) -0.001(3) 0.003(3) -0.004(2)
O3 0.018(3) 0.014(3) 0.017(3) 0.004(3) 0.006(3) 0.001(2)
O15 0.017(3) 0.016(3) 0.029(4) 0.001(3) 0.007(3) -0.003(2)
O25 0.013(3) 0.018(3) 0.022(4) 0.000(3) 0.001(3) 0.002(2)
O20 0.022(3) 0.019(3) 0.014(3) -0.002(3) 0.005(3) -0.004(3)
O1 0.015(3) 0.013(3) 0.018(3) -0.002(3) 0.001(3) 0.000(2)
O24 0.019(3) 0.011(3) 0.032(4) 0.000(3) 0.005(3) 0.001(2)
O7 0.019(3) 0.022(4) 0.022(4) -0.001(3) 0.009(3) 0.002(3)
O5 0.010(3) 0.013(3) 0.024(4) -0.004(3) 0.004(3) -0.004(2)
O8 0.020(3) 0.015(3) 0.023(4) 0.000(3) 0.005(3) -0.002(2)
O23 0.029(4) 0.024(4) 0.041(5) 0.005(3) 0.021(3) 0.006(3)
O22 0.017(3) 0.016(3) 0.015(3) 0.003(2) 0.004(3) -0.002(2)
N2 0.021(4) 0.019(4) 0.013(4) 0.001(3) 0.003(3) -0.005(3)
O12 0.016(3) 0.016(3) 0.011(3) 0.001(2) 0.001(2) 0.000(2)
N5 0.018(4) 0.018(4) 0.021(4) 0.001(3) 0.004(3) 0.004(3)
N4 0.022(4) 0.011(4) 0.026(5) 0.002(3) 0.005(3) 0.003(3)
O9 0.023(3) 0.020(3) 0.014(3) -0.002(3) 0.003(3) 0.002(3)
C31 0.020(5) 0.030(6) 0.017(5) -0.001(4) 0.006(4) -0.003(4)
C21 0.024(5) 0.013(5) 0.028(6) 0.001(4) 0.012(4) 0.005(4)
N1 0.018(4) 0.016(4) 0.019(4) -0.003(3) 0.001(3) 0.004(3)
O6 0.024(3) 0.012(3) 0.036(4) -0.004(3) 0.002(3) 0.003(3)
C18 0.026(5) 0.015(5) 0.030(6) -0.005(4) 0.010(4) -0.007(4)
C38 0.009(4) 0.022(5) 0.027(5) -0.001(4) -0.001(4) -0.006(4)
C33 0.031(5) 0.025(6) 0.013(5) -0.004(4) 0.006(4) 0.000(4)
N3 0.018(4) 0.017(4) 0.025(5) -0.001(3) 0.010(3) -0.001(3)
C32 0.021(5) 0.018(5) 0.020(5) -0.002(4) 0.002(4) 0.000(4)
C29 0.023(5) 0.022(5) 0.018(5) -0.001(4) 0.005(4) 0.003(4)
C7 0.023(5) 0.016(5) 0.044(7) 0.011(4) 0.008(5) -0.001(4)
C3 0.025(5) 0.017(5) 0.018(5) 0.000(4) 0.002(4) 0.003(4)
C39 0.012(4) 0.018(5) 0.020(5) -0.005(4) -0.002(4) 0.002(3)
C25 0.024(5) 0.011(5) 0.029(6) -0.005(4) 0.003(4) 0.001(4)
C15 0.022(5) 0.018(5) 0.027(6) -0.001(4) 0.013(4) -0.001(4)
C4 0.028(5) 0.017(5) 0.015(5) -0.001(4) -0.001(4) -0.002(4)
C6 0.015(4) 0.016(5) 0.023(5) -0.002(4) 0.002(4) 0.000(3)
C20 0.030(5) 0.024(5) 0.012(5) 0.000(4) 0.007(4) -0.002(4)
C26 0.020(5) 0.021(5) 0.024(5) -0.006(4) 0.003(4) 0.004(4)
C24 0.023(5) 0.020(5) 0.029(6) -0.001(4) 0.007(4) 0.007(4)
C35 0.017(5) 0.017(5) 0.033(6) 0.000(4) 0.006(4) -0.002(4)
C37 0.017(5) 0.008(4) 0.030(6) 0.002(4) 0.002(4) -0.006(3)
C5 0.015(5) 0.031(6) 0.016(5) -0.004(4) -0.004(4) 0.001(4)
C22 0.044(6) 0.022(6) 0.030(6) -0.002(5) 0.002(5) -0.011(5)
C11 0.025(5) 0.029(6) 0.024(6) -0.002(4) 0.011(4) 0.003(4)
C16 0.020(5) 0.023(5) 0.026(5) -0.002(4) 0.013(4) 0.001(4)
C12 0.022(5) 0.021(5) 0.036(6) -0.010(4) 0.003(4) 0.002(4)
C28 0.025(5) 0.015(5) 0.044(7) -0.006(4) 0.017(5) 0.000(4)
C9 0.022(5) 0.012(5) 0.040(6) 0.004(4) 0.010(4) 0.002(4)
C1 0.015(4) 0.011(5) 0.029(6) -0.012(4) -0.001(4) -0.002(3)
C34 0.023(5) 0.015(5) 0.026(5) 0.002(4) 0.014(4) -0.001(4)
C40 0.016(5) 0.024(5) 0.016(5) -0.001(4) -0.001(4) -0.004(4)
N6 0.017(4) 0.013(4) 0.023(4) -0.002(3) 0.003(3) -0.002(3)
C23 0.018(5) 0.021(5) 0.036(6) 0.010(4) 0.007(4) 0.010(4)
C8 0.022(5) 0.025(6) 0.036(6) -0.002(5) 0.011(5) 0.005(4)
C10 0.018(5) 0.020(5) 0.040(6) 0.002(4) 0.010(4) -0.001(4)
C19 0.026(5) 0.019(5) 0.023(5) 0.007(4) 0.014(4) 0.003(4)
C17 0.023(5) 0.025(6) 0.034(6) 0.000(4) 0.015(5) -0.005(4)
C36 0.015(4) 0.020(5) 0.023(5) 0.003(4) -0.005(4) 0.004(4)
C2 0.025(5) 0.021(5) 0.020(5) -0.012(4) 0.002(4) -0.002(4)
C13 0.015(5) 0.019(5) 0.036(6) -0.016(4) 0.006(4) 0.003(4)
C42 0.080(11) 0.052(9) 0.045(9) 0.001(7) 0.004(8) -0.014(8)
C41 0.130(15) 0.061(10) 0.042(9) 0.006(8) -0.025(10) -0.045(10)
N7 0.092(11) 0.066(10) 0.129(16) 0.003(10) 0.018(11) -0.009(8)
C14 0.050(7) 0.028(6) 0.025(6) -0.008(5) 0.005(5) -0.015(5)
C30 0.024(5) 0.027(6) 0.017(5) 0.004(4) 0.006(4) -0.001(4)
Cl3 0.0276(12) 0.0272(13) 0.0164(12) 0.0014(9) 0.0075(10) -0.0004(9)
C27 0.025(5) 0.021(5) 0.027(6) -0.001(4) 0.008(4) 0.002(4)

loop_
_atom_type_symbol
_atom_type_description
_atom_type_scat_dispersion_real
_atom_type_scat_dispersion_imag
_atom_type_scat_source
C C 0.0033 0.0016 'International Tables Vol C Tables 4.2.6.8 and 6.1.1.4'
H H 0.0000 0.0000 'International Tables Vol C Tables 4.2.6.8 and 6.1.1.4'
N N 0.0061 0.0033 'International Tables Vol C Tables 4.2.6.8 and 6.1.1.4'
O O 0.0106 0.0060 'International Tables Vol C Tables 4.2.6.8 and 6.1.1.4'
Cl Cl 0.1484 0.1585 'International Tables Vol C Tables 4.2.6.8 and 6.1.1.4'
Fe Fe 0.3463 0.8444 'International Tables Vol C Tables 4.2.6.8 and 6.1.1.4'

loop_
_geom_angle_atom_site_label_1
_geom_angle_atom_site_label_2
_geom_angle_atom_site_label_3
_geom_angle
C21 O18 Fe2 133.7(6)
O4 Fe1 O2 80.8(2)
O4 Fe1 O1 133.8(3)
O2 Fe1 O1 90.7(2)
O4 Fe1 O3 78.3(2)
O2 Fe1 O3 104.5(2)
O1 Fe1 O3 146.9(3)
O4 Fe1 O5 90.2(2)
O2 Fe1 O5 153.9(3)
O1 Fe1 O5 77.9(2)
O3 Fe1 O5 97.6(2)
O4 Fe1 N1 143.1(3)
O2 Fe1 N1 78.5(3)
O1 Fe1 N1 76.7(3)
O3 Fe1 N1 77.8(3)
O5 Fe1 N1 120.4(2)
O19 Fe2 O15 86.8(3)
O19 Fe2 O24 84.3(3)
O15 Fe2 O24 168.5(3)
O19 Fe2 O18 94.7(3)
O15 Fe2 O18 85.5(3)
O24 Fe2 O18 87.9(3)
O19 Fe2 O20 77.1(2)
O15 Fe2 O20 94.5(2)
O24 Fe2 O20 90.7(2)
O18 Fe2 O20 171.8(3)
O19 Fe2 Cl1 169.4(2)
O15 Fe2 Cl1 95.37(19)
O24 Fe2 Cl1 94.63(19)
O18 Fe2 Cl1 95.8(2)
O20 Fe2 Cl1 92.35(18)
O19 Fe3 O20 78.2(3)
O19 Fe3 O21 81.6(2)
O20 Fe3 O21 103.8(3)
O19 Fe3 O22 135.3(3)
O20 Fe3 O22 145.6(3)
O21 Fe3 O22 91.3(2)
O19 Fe3 O5 89.3(2)
O20 Fe3 O5 98.0(2)
O21 Fe3 O5 154.0(3)
O22 Fe3 O5 78.1(2)
O19 Fe3 N2 142.9(3)
O20 Fe3 N2 77.2(3)
O21 Fe3 N2 77.8(3)
O22 Fe3 N2 76.1(3)
O5 Fe3 N2 121.4(3)
O19 Fe3 Fe9 99.53(19)
O20 Fe3 Fe9 140.58(18)
O21 Fe3 Fe9 114.88(19)
O22 Fe3 Fe9 44.36(17)
O5 Fe3 Fe9 42.63(15)
N2 Fe3 Fe9 117.10(19)
O5 Fe4 O16 96.8(2)
O5 Fe4 O15 115.0(3)
O16 Fe4 O15 97.0(3)
O5 Fe4 O1 80.9(2)
O16 Fe4 O1 176.7(2)
O15 Fe4 O1 86.1(2)
O5 Fe4 O14 89.4(2)
O16 Fe4 O14 98.2(2)
O15 Fe4 O14 149.3(2)
O1 Fe4 O14 79.5(2)
O5 Fe4 N3 166.6(3)
O16 Fe4 N3 82.0(3)
O15 Fe4 N3 78.3(3)
O1 Fe4 N3 99.7(3)
O14 Fe4 N3 77.6(3)
O4 Fe5 O11 87.8(2)
O4 Fe5 O8 84.6(2)
O11 Fe5 O8 170.2(3)
O4 Fe5 O3 77.9(2)
O11 Fe5 O3 93.5(2)
O8 Fe5 O3 90.8(2)
O4 Fe5 O9 93.9(3)
O11 Fe5 O9 86.1(2)
O8 Fe5 O9 88.3(2)
O3 Fe5 O9 171.8(2)
O4 Fe5 Cl2 172.1(2)
O11 Fe5 Cl2 94.68(19)
O8 Fe5 Cl2 93.73(19)
O3 Fe5 Cl2 94.40(18)
O9 Fe5 Cl2 93.80(19)
O4 Fe6 O12 89.5(3)
O4 Fe6 O14 82.6(3)
O12 Fe6 O14 89.6(2)
O4 Fe6 O10 95.6(3)
O12 Fe6 O10 86.7(2)
O14 Fe6 O10 175.9(2)
O4 Fe6 O7 83.0(3)
O12 Fe6 O7 170.1(2)
O14 Fe6 O7 95.9(2)
O10 Fe6 O7 87.5(2)
O4 Fe6 Cl3 172.29(19)
O12 Fe6 Cl3 96.36(19)
O14 Fe6 Cl3 92.43(19)
O10 Fe6 Cl3 89.71(19)
O7 Fe6 Cl3 91.63(19)
O6 Fe7 O2 91.0(3)
O6 Fe7 O7 120.5(3)
O2 Fe7 O7 101.7(3)
O6 Fe7 O8 109.4(3)
O2 Fe7 O8 104.6(3)
O7 Fe7 O8 122.3(3)
O6 Fe7 N4 80.1(3)
O2 Fe7 N4 170.8(3)
O7 Fe7 N4 81.0(3)
O8 Fe7 N4 80.8(3)
O23 Fe8 O21 91.9(3)
O23 Fe8 O25 118.5(3)
O21 Fe8 O25 103.6(3)
O23 Fe8 O24 113.1(3)
O21 Fe8 O24 102.1(3)
O25 Fe8 O24 120.6(3)
O23 Fe8 N5 80.4(3)
O21 Fe8 N5 172.2(3)
O25 Fe8 N5 80.9(3)
O24 Fe8 N5 80.5(3)
O5 Fe9 O11 115.6(3)
O5 Fe9 O12 96.7(2)
O11 Fe9 O12 96.1(2)
O5 Fe9 O22 81.3(2)
O11 Fe9 O22 85.6(2)
O12 Fe9 O22 177.8(2)
O5 Fe9 O13 89.6(2)
O11 Fe9 O13 148.3(2)
O12 Fe9 O13 99.7(2)
O22 Fe9 O13 79.4(2)
O5 Fe9 N6 166.6(3)
O11 Fe9 N6 77.8(3)
O12 Fe9 N6 81.4(3)
O22 Fe9 N6 100.4(3)
O13 Fe9 N6 77.7(3)
O5 Fe9 Fe3 47.67(17)
O11 Fe9 Fe3 122.34(19)
O12 Fe9 Fe3 134.76(17)
O22 Fe9 Fe3 43.02(16)
O13 Fe9 Fe3 60.52(17)
N6 Fe9 Fe3 126.1(2)
O19 Fe10 O16 90.6(3)
O19 Fe10 O13 82.1(2)
O16 Fe10 O13 90.7(2)
O19 Fe10 O25 83.8(3)
O16 Fe10 O25 170.9(3)
O13 Fe10 O25 95.5(2)
O19 Fe10 O17 94.9(3)
O16 Fe10 O17 86.5(2)
O13 Fe10 O17 175.9(2)
O25 Fe10 O17 86.9(2)
O19 Fe10 Cl4 170.9(2)
O16 Fe10 Cl4 95.96(19)
O13 Fe10 Cl4 91.53(18)
O25 Fe10 Cl4 90.49(19)
O17 Fe10 Cl4 91.76(19)
C29 O21 Fe8 127.4(5)
C29 O21 Fe3 115.4(5)
Fe8 O21 Fe3 114.8(3)
C6 O2 Fe7 127.6(5)
C6 O2 Fe1 115.5(5)
Fe7 O2 Fe1 113.5(3)
Fe10 O19 Fe2 133.4(3)
Fe10 O19 Fe3 119.6(3)
Fe2 O19 Fe3 105.9(3)
C21 O17 Fe10 133.9(6)
Fe6 O4 Fe5 133.6(3)
Fe6 O4 Fe1 120.0(3)
Fe5 O4 Fe1 104.6(3)
C13 O10 Fe6 133.0(6)
C38 O11 Fe9 118.8(5)
C38 O11 Fe5 121.1(5)
Fe9 O11 Fe5 119.6(3)
C15 O14 Fe6 116.4(5)
C15 O14 Fe4 110.4(5)
Fe6 O14 Fe4 132.8(3)
C20 O16 Fe10 121.7(5)
C20 O16 Fe4 113.1(5)
Fe10 O16 Fe4 118.3(3)
C35 O13 Fe10 117.6(5)
C35 O13 Fe9 110.2(5)
Fe10 O13 Fe9 131.3(3)
C4 O3 Fe1 117.6(5)
C4 O3 Fe5 121.0(5)
Fe1 O3 Fe5 99.1(3)
C18 O15 Fe2 122.3(5)
C18 O15 Fe4 117.5(5)
Fe2 O15 Fe4 119.5(3)
C23 O25 Fe8 115.6(6)
C23 O25 Fe10 124.5(6)
Fe8 O25 Fe10 111.4(3)
C32 O20 Fe3 119.0(5)
C32 O20 Fe2 120.1(5)
Fe3 O20 Fe2 98.8(3)
C1 O1 Fe1 121.1(5)
C1 O1 Fe4 133.3(5)
Fe1 O1 Fe4 93.4(2)
C26 O24 Fe8 111.2(5)
C26 O24 Fe2 130.0(5)
Fe8 O24 Fe2 110.9(3)
C11 O7 Fe7 115.2(6)
C11 O7 Fe6 125.6(6)
Fe7 O7 Fe6 110.0(3)
Fe9 O5 Fe4 124.9(3)
Fe9 O5 Fe1 111.7(3)
Fe4 O5 Fe1 90.1(2)
Fe9 O5 Fe3 89.7(2)
Fe4 O5 Fe3 111.6(3)
Fe1 O5 Fe3 133.2(3)
C9 O8 Fe7 110.7(5)
C9 O8 Fe5 130.4(5)
Fe7 O8 Fe5 109.8(3)
C28 O23 Fe8 119.2(6)
C34 O22 Fe3 122.7(5)
C34 O22 Fe9 133.4(5)
Fe3 O22 Fe9 92.6(2)
C33 N2 C31 112.0(7)
C33 N2 C30 113.5(7)
C31 N2 C30 110.3(7)
C33 N2 Fe3 105.1(5)
C31 N2 Fe3 108.3(5)
C30 N2 Fe3 107.3(5)
C40 O12 Fe9 113.3(5)
C40 O12 Fe6 120.9(5)
Fe9 O12 Fe6 119.9(3)
C25 N5 C24 114.1(7)
C25 N5 C27 114.3(7)
C24 N5 C27 109.8(7)
C25 N5 Fe8 106.5(5)
C24 N5 Fe8 106.6(5)
C27 N5 Fe8 104.7(5)
C10 N4 C12 115.5(8)
C10 N4 C8 113.3(8)
C12 N4 C8 111.2(8)
C10 N4 Fe7 105.5(6)
C12 N4 Fe7 105.3(5)
C8 N4 Fe7 104.8(6)
C13 O9 Fe5 132.7(6)
N2 C31 C32 108.8(7)
O18 C21 O17 125.8(9)
O18 C21 C22 118.0(9)
O17 C21 C22 116.1(9)
C2 N1 C5 113.3(7)
C2 N1 C3 113.5(7)
C5 N1 C3 109.8(7)
C2 N1 Fe1 105.2(5)
C5 N1 Fe1 106.9(5)
C3 N1 Fe1 107.6(5)
C7 O6 Fe7 120.0(6)
O15 C18 C17 110.5(7)
O11 C38 C37 109.8(7)
N2 C33 C34 109.9(8)
C17 N3 C16 113.0(7)
C17 N3 C19 114.4(7)
C16 N3 C19 110.2(7)
C17 N3 Fe4 103.5(6)
C16 N3 Fe4 110.8(5)
C19 N3 Fe4 104.5(5)
O20 C32 C31 108.1(7)
O21 C29 C30 108.0(7)
O6 C7 C8 109.5(8)
N1 C3 C4 109.8(8)
N6 C39 C40 108.8(7)
N5 C25 C26 110.0(7)
O14 C15 C16 106.1(7)
O3 C4 C3 108.6(7)
O2 C6 C5 107.9(7)
O16 C20 C19 109.0(7)
O24 C26 C25 109.6(7)
N5 C24 C23 109.4(8)
O13 C35 C36 107.4(7)
N6 C37 C38 108.9(7)
N1 C5 C6 111.9(7)
O7 C11 C12 109.0(8)
N3 C16 C15 108.0(7)
N4 C12 C11 110.8(8)
O23 C28 C27 110.0(8)
O8 C9 C10 111.1(8)
O1 C1 C2 110.1(7)
O22 C34 C33 109.7(7)
O12 C40 C39 108.0(7)
C39 N6 C37 114.7(7)
C39 N6 C36 111.2(7)
C37 N6 C36 111.4(7)
C39 N6 Fe9 104.5(5)
C37 N6 Fe9 103.6(5)
C36 N6 Fe9 110.8(5)
O25 C23 C24 109.1(8)
N4 C8 C7 109.3(8)
N4 C10 C9 111.4(8)
N3 C19 C20 108.6(7)
N3 C17 C18 109.9(7)
N6 C36 C35 107.6(7)
N1 C2 C1 110.1(7)
O9 C13 O10 127.5(9)
O9 C13 C14 116.4(9)
O10 C13 C14 116.1(9)
N7 C42 C41 172(2)
N2 C30 C29 111.3(8)
N5 C27 C28 108.7(8)

loop_
_geom_bond_atom_site_label_1
_geom_bond_atom_site_label_2
_geom_bond_distance
O18 C21 1.259(12)
O18 Fe2 2.061(6)
Fe1 O4 1.989(6)
Fe1 O2 1.991(6)
Fe1 O1 2.000(6)
Fe1 O3 2.007(6)
Fe1 O5 2.143(6)
Fe1 N1 2.277(8)
Fe2 O19 1.914(6)
Fe2 O15 2.003(6)
Fe2 O24 2.047(6)
Fe2 O20 2.088(6)
Fe2 Cl1 2.326(3)
Fe3 O19 1.969(6)
Fe3 O20 1.992(6)
Fe3 O21 1.996(6)
Fe3 O22 1.999(6)
Fe3 O5 2.164(6)
Fe3 N2 2.293(8)
Fe3 Fe9 2.9270(18)
Fe4 O5 1.992(6)
Fe4 O16 1.992(6)
Fe4 O15 2.012(6)
Fe4 O1 2.026(6)
Fe4 O14 2.064(6)
Fe4 N3 2.203(7)
Fe5 O4 1.937(6)
Fe5 O11 2.002(6)
Fe5 O8 2.029(6)
Fe5 O3 2.073(6)
Fe5 O9 2.081(6)
Fe5 Cl2 2.324(3)
Fe6 O4 1.887(6)
Fe6 O12 1.999(6)
Fe6 O14 2.056(6)
Fe6 O10 2.072(6)
Fe6 O7 2.073(6)
Fe6 Cl3 2.359(3)
Fe7 O6 1.884(6)
Fe7 O2 1.945(6)
Fe7 O7 1.949(7)
Fe7 O8 1.961(6)
Fe7 N4 2.267(8)
Fe8 O23 1.879(6)
Fe8 O21 1.935(6)
Fe8 O25 1.940(7)
Fe8 O24 1.956(6)
Fe8 N5 2.257(7)
Fe9 O5 1.982(6)
Fe9 O11 1.986(6)
Fe9 O12 1.993(6)
Fe9 O22 2.048(6)
Fe9 O13 2.066(6)
Fe9 N6 2.201(7)
Fe10 O19 1.913(6)
Fe10 O16 1.993(6)
Fe10 O13 2.057(6)
Fe10 O25 2.059(6)
Fe10 O17 2.091(6)
Fe10 Cl4 2.342(3)
O21 C29 1.424(11)
O2 C6 1.426(10)
O17 C21 1.267(11)
O10 C13 1.271(12)
O11 C38 1.435(10)
O14 C15 1.438(10)
O16 C20 1.431(10)
O13 C35 1.433(10)
O3 C4 1.427(11)
O15 C18 1.440(10)
O25 C23 1.448(10)
O20 C32 1.419(11)
O1 C1 1.424(10)
O24 C26 1.425(11)
O7 C11 1.447(11)
O8 C9 1.414(11)
O23 C28 1.389(11)
O22 C34 1.415(11)
N2 C33 1.479(12)
N2 C31 1.476(11)
N2 C30 1.489(12)
O12 C40 1.427(10)
N5 C25 1.480(11)
N5 C24 1.485(12)
N5 C27 1.489(11)
N4 C10 1.459(12)
N4 C12 1.486(13)
N4 C8 1.480(11)
O9 C13 1.250(12)
C31 C32 1.536(13)
C21 C22 1.488(13)
N1 C2 1.461(11)
N1 C5 1.490(11)
N1 C3 1.491(12)
O6 C7 1.393(11)
C18 C17 1.527(13)
C38 C37 1.538(12)
C33 C34 1.522(13)
N3 C17 1.477(12)
N3 C16 1.486(11)
N3 C19 1.493(12)
C29 C30 1.509(13)
C7 C8 1.527(14)
C3 C4 1.502(12)
C39 N6 1.476(11)
C39 C40 1.511(12)
C25 C26 1.531(13)
C15 C16 1.531(13)
C6 C5 1.508(13)
C20 C19 1.516(13)
C24 C23 1.537(13)
C35 C36 1.515(13)
C37 N6 1.481(11)
C11 C12 1.518(14)
C28 C27 1.513(14)
C9 C10 1.503(14)
C1 C2 1.516(14)
N6 C36 1.493(11)
C13 C14 1.529(13)
C42 N7 1.191(18)
C42 C41 1.42(2)
C43 O26 1.354(10)
